data_7121858
loop_
_publ_author_name
'Yang, Chu-Fan'
'Lu, Taotao'
'Chen, Xue-Tai'
'Xue, Zi-Ling'

_publ_section_title
;
 Unusual rearrangement of an N-heterocyclic carbene via a ring-opening and
 ring-closing process.
;
_journal_issue 56
_journal_name_full 'Chemical communications (Cambridge, England)'
_journal_page_first 7830
_journal_page_last 7833
_journal_paper_doi 10.1039/c8cc03589j
_journal_volume 54
_journal_year 2018
_chemical_absolute_configuration ad
_chemical_formula_sum 'C30 H28 F12 N8 Ni P2'
_chemical_formula_weight 849.23
_space_group_crystal_system orthorhombic
_space_group_IT_number 19
_space_group_name_Hall 'P 2ac 2ab'
_space_group_name_H-M_alt 'P 21 21 21'
_symmetry_space_group_name_Hall 'P 2ac 2ab'
_symmetry_space_group_name_H-M 'P 21 21 21'
_atom_sites_solution_hydrogens mixed
_audit_creation_method SHELXL-2014/7
_audit_update_record
;
2018-05-04 deposited with the CCDC.
2018-06-20 downloaded from the CCDC.
;
_cell_angle_alpha 90
_cell_angle_beta 90
_cell_angle_gamma 90
_cell_formula_units_Z 4
_cell_length_a 11.1990(7)
_cell_length_b 15.1982(9)
_cell_length_c 19.6380(14)
_cell_measurement_reflns_used 9967
_cell_measurement_temperature 296(2)
_cell_measurement_theta_max 27.50
_cell_measurement_theta_min 2.26
_cell_volume 3342.5(4)
_computing_structure_refinement 'SHELXL-2014/7 (Sheldrick, 2014)'
_computing_structure_solution 'SHELXS-97 (Sheldrick, 1990)'
_diffrn_ambient_temperature 296(2)
_diffrn_measured_fraction_theta_full 0.997
_diffrn_measured_fraction_theta_max 0.995
_diffrn_measurement_device_type 'Bruker APEX-II CCD'
_diffrn_measurement_method '\f and \w scans'
_diffrn_radiation_type MoK\a
_diffrn_radiation_wavelength 0.71073
_diffrn_reflns_av_R_equivalents 0.0415
_diffrn_reflns_av_unetI/netI 0.0431
_diffrn_reflns_Laue_measured_fraction_full 0.997
_diffrn_reflns_Laue_measured_fraction_max 0.995
_diffrn_reflns_limit_h_max 14
_diffrn_reflns_limit_h_min -14
_diffrn_reflns_limit_k_max 19
_diffrn_reflns_limit_k_min -19
_diffrn_reflns_limit_l_max 14
_diffrn_reflns_limit_l_min -25
_diffrn_reflns_number 29210
_diffrn_reflns_point_group_measured_fraction_full 0.998
_diffrn_reflns_point_group_measured_fraction_max 0.996
_diffrn_reflns_theta_full 25.242
_diffrn_reflns_theta_max 27.549
_diffrn_reflns_theta_min 2.259
_exptl_absorpt_coefficient_mu 0.781
_exptl_crystal_density_diffrn 1.688
_exptl_crystal_description block
_exptl_crystal_F_000 2178
_refine_diff_density_max 0.512
_refine_diff_density_min -0.408
_refine_diff_density_rms 0.054
_refine_ls_abs_structure_details
;
 Refined as an inversion twin.
;
_refine_ls_abs_structure_Flack 0.048(13)
_refine_ls_extinction_method none
_refine_ls_goodness_of_fit_ref 1.031
_refine_ls_hydrogen_treatment mixed
_refine_ls_matrix_type full
_refine_ls_number_parameters 484
_refine_ls_number_reflns 7682
_refine_ls_number_restraints 0
_refine_ls_restrained_S_all 1.031
_refine_ls_R_factor_all 0.0368
_refine_ls_R_factor_gt 0.0328
_refine_ls_shift/su_max 0.000
_refine_ls_shift/su_mean 0.000
_refine_ls_structure_factor_coef Fsqd
_refine_ls_weighting_details 'w=1/[\s^2^(Fo^2^)+(0.0232P)^2^+1.9330P] where P=(Fo^2^+2Fc^2^)/3'
_refine_ls_weighting_scheme calc
_refine_ls_wR_factor_gt 0.0742
_refine_ls_wR_factor_ref 0.0758
_reflns_Friedel_coverage 0.795
_reflns_Friedel_fraction_full 0.999
_reflns_Friedel_fraction_max 0.997
_reflns_number_gt 7141
_reflns_number_total 7682
_reflns_threshold_expression 'I > 2\s(I)'
_cod_data_source_file c8cc03589j2.cif
_cod_data_source_block 1a
_cod_depositor_comments 'Adding full bibliography for 7121857--7121860.cif.'
_cod_original_formula_sum C30H28F12N8NiP2
_cod_database_code 7121858
_shelx_shelxl_version_number 2014/7
_shelx_space_group_comment
;
The symmetry employed for this shelxl refinement is uniquely defined
by the following loop, which should always be used as a source of
symmetry information in preference to the above space-group names.
They are only intended as comments.
;

loop_
_space_group_symop_operation_xyz
'x, y, z'
'-x+1/2, -y, z+1/2'
'-x, y+1/2, -z+1/2'
'x+1/2, -y+1/2, -z'

loop_
_atom_site_label
_atom_site_type_symbol
_atom_site_fract_x
_atom_site_fract_y
_atom_site_fract_z
_atom_site_U_iso_or_equiv
_atom_site_adp_type
_atom_site_occupancy
_atom_site_site_symmetry_order
_atom_site_calc_flag
_atom_site_refinement_flags_posn
_atom_site_refinement_flags_adp
Ni1 Ni 0.65673(4) 0.71098(3) 0.28162(2) 0.01718(9) Uani 1 1 d . .
P2 P 0.34847(9) 0.42142(5) 0.06189(4) 0.02145(17) Uani 1 1 d . .
P1 P 0.66166(9) 0.41675(6) 0.31015(4) 0.02541(18) Uani 1 1 d . .
F12 F 0.24434(18) 0.36934(15) 0.09994(12) 0.0337(5) Uani 1 1 d . .
F9 F 0.4531(2) 0.47335(14) 0.02377(14) 0.0405(6) Uani 1 1 d . .
F2 F 0.7412(2) 0.4331(2) 0.37549(13) 0.0524(7) Uani 1 1 d . .
N2 N 0.7377(2) 0.66362(17) 0.40762(14) 0.0175(6) Uani 1 1 d . .
F1 F 0.5949(3) 0.33662(18) 0.34640(14) 0.0555(7) Uani 1 1 d . .
F7 F 0.4288(3) 0.4133(2) 0.12842(15) 0.0653(9) Uani 1 1 d . .
N1 N 0.8226(2) 0.70911(17) 0.30841(13) 0.0174(5) Uani 1 1 d . .
N6 N 0.7183(2) 0.80588(17) 0.14730(13) 0.0193(5) Uani 1 1 d . .
F5 F 0.5805(3) 0.40046(18) 0.24432(14) 0.0563(8) Uani 1 1 d . .
F4 F 0.7271(3) 0.49637(19) 0.27302(16) 0.0652(9) Uani 1 1 d . .
N3 N 0.5452(2) 0.65191(18) 0.40937(15) 0.0202(6) Uani 1 1 d . .
F11 F 0.4021(3) 0.33143(16) 0.03561(19) 0.0832(13) Uani 1 1 d . .
F8 F 0.3004(3) 0.51239(16) 0.08974(16) 0.0612(8) Uani 1 1 d . .
N5 N 0.6081(2) 0.68959(17) 0.14334(14) 0.0207(6) Uani 1 1 d . .
F10 F 0.2700(3) 0.4304(2) -0.00409(14) 0.0752(11) Uani 1 1 d . .
N7 N 0.8894(3) 0.89167(19) 0.13882(16) 0.0254(6) Uani 1 1 d . .
F6 F 0.7569(3) 0.3513(2) 0.28063(19) 0.0737(9) Uani 1 1 d . .
C17 C 0.6687(3) 0.74180(19) 0.18639(16) 0.0188(6) Uani 1 1 d . .
C6 C 0.6369(3) 0.67317(19) 0.37010(16) 0.0180(6) Uani 1 1 d . .
N4 N 0.4857(2) 0.7080(2) 0.26626(15) 0.0246(6) Uani 1 1 d . .
C28 C 0.7912(3) 0.8757(2) 0.17413(17) 0.0195(6) Uani 1 1 d . .
C7 C 0.5846(3) 0.6290(2) 0.47446(18) 0.0207(7) Uani 1 1 d . .
C5 C 0.8437(3) 0.68392(19) 0.37335(15) 0.0188(6) Uani 1 1 d . .
C16 C 0.5459(3) 0.6113(2) 0.1686(2) 0.0272(8) Uani 1 1 d . .
H16A H 0.6028 0.5725 0.1906 0.033 Uiso 1 1 calc R U
H16B H 0.5110 0.5799 0.1305 0.033 Uiso 1 1 calc R U
F3 F 0.5646(3) 0.4818(2) 0.3393(2) 0.0796(12) Uani 1 1 d . .
C27 C 0.7581(3) 0.9172(2) 0.23379(18) 0.0247(7) Uani 1 1 d . .
H27 H 0.6855 0.9056 0.2549 0.030 Uiso 1 1 calc R U
C26 C 0.8390(4) 0.9771(2) 0.26059(18) 0.0313(8) Uani 1 1 d . .
H26 H 0.8225 1.0057 0.3014 0.038 Uiso 1 1 calc R U
C1 C 0.9175(3) 0.7303(2) 0.27006(17) 0.0216(7) Uani 1 1 d . .
H1 H 0.9053 0.7467 0.2250 0.026 Uiso 1 1 calc R U
C13 C 0.4234(3) 0.6490(2) 0.38294(19) 0.0255(7) Uani 1 1 d . .
H13A H 0.3674 0.6604 0.4196 0.031 Uiso 1 1 calc R U
H13B H 0.4069 0.5908 0.3650 0.031 Uiso 1 1 calc R U
C18 C 0.6204(3) 0.7167(2) 0.07633(16) 0.0207(6) Uani 1 1 d . .
C12 C 0.5212(3) 0.6054(2) 0.53203(19) 0.0269(8) Uani 1 1 d . .
H12 H 0.4384 0.6002 0.5318 0.032 Uiso 1 1 calc R U
C19 C 0.6926(3) 0.7919(2) 0.07828(16) 0.0210(6) Uani 1 1 d . .
C8 C 0.7095(3) 0.6368(2) 0.47457(17) 0.0204(7) Uani 1 1 d . .
C3 C 1.0514(3) 0.7018(3) 0.3610(2) 0.0295(8) Uani 1 1 d . .
H3 H 1.1284 0.6999 0.3786 0.035 Uiso 1 1 calc R U
C21 C 0.6810(3) 0.8042(2) -0.04088(18) 0.0317(9) Uani 1 1 d . .
H21 H 0.7008 0.8325 -0.0813 0.038 Uiso 1 1 calc R U
C20 C 0.7235(3) 0.8376(2) 0.01985(18) 0.0275(7) Uani 1 1 d . .
H20 H 0.7704 0.8880 0.0214 0.033 Uiso 1 1 calc R U
C15 C 0.4479(3) 0.6357(2) 0.2190(2) 0.0296(8) Uani 1 1 d . .
H15A H 0.3774 0.6542 0.1942 0.035 Uiso 1 1 calc R U
H15B H 0.4268 0.5841 0.2456 0.035 Uiso 1 1 calc R U
C24 C 0.9645(3) 0.9514(2) 0.1650(2) 0.0327(9) Uani 1 1 d . .
H24 H 1.0334 0.9649 0.1408 0.039 Uiso 1 1 calc R U
C4 C 0.9562(3) 0.6777(2) 0.4012(2) 0.0263(7) Uani 1 1 d . .
H4 H 0.9675 0.6578 0.4455 0.032 Uiso 1 1 calc R U
C10 C 0.7117(4) 0.5968(2) 0.5904(2) 0.0316(8) Uani 1 1 d . .
H10 H 0.7531 0.5853 0.6305 0.038 Uiso 1 1 calc R U
C30 C 0.8879(4) 0.6161(3) 0.0082(2) 0.0412(10) Uani 1 1 d . .
H30A H 0.8308 0.5717 -0.0039 0.062 Uiso 1 1 calc R U
H30B H 0.9642 0.6017 -0.0112 0.062 Uiso 1 1 calc R U
H30C H 0.8619 0.6721 -0.0090 0.062 Uiso 1 1 calc R U
C23 C 0.5766(3) 0.6839(2) 0.01511(19) 0.0280(8) Uani 1 1 d . .
H23 H 0.5280 0.6342 0.0136 0.034 Uiso 1 1 calc R U
C11 C 0.5883(4) 0.5898(2) 0.59041(19) 0.0321(9) Uani 1 1 d . .
H11 H 0.5493 0.5743 0.6305 0.039 Uiso 1 1 calc R U
C9 C 0.7755(3) 0.6204(2) 0.53246(18) 0.0274(8) Uani 1 1 d . .
H9 H 0.8583 0.6249 0.5327 0.033 Uiso 1 1 calc R U
C14 C 0.4064(3) 0.7171(3) 0.32686(18) 0.0282(7) Uani 1 1 d . .
H14A H 0.3241 0.7144 0.3115 0.034 Uiso 1 1 calc R U
H14B H 0.4189 0.7751 0.3464 0.034 Uiso 1 1 calc R U
C2 C 1.0335(3) 0.7286(2) 0.29529(19) 0.0269(8) Uani 1 1 d . .
H2 H 1.0975 0.7454 0.2681 0.032 Uiso 1 1 calc R U
C22 C 0.6086(4) 0.7284(2) -0.04329(18) 0.0325(8) Uani 1 1 d . .
H22 H 0.5818 0.7080 -0.0852 0.039 Uiso 1 1 calc R U
N8 N 0.9064(5) 0.6228(3) 0.1387(2) 0.0606(12) Uani 1 1 d . .
C25 C 0.9448(3) 0.9939(2) 0.2261(2) 0.0321(8) Uani 1 1 d . .
H25 H 1.0009 1.0328 0.2437 0.039 Uiso 1 1 calc R U
C29 C 0.8985(4) 0.6206(3) 0.0821(2) 0.0395(10) Uani 1 1 d . .
H4N H 0.476(4) 0.756(3) 0.240(2) 0.038(12) Uiso 1 1 d . .

loop_
_atom_site_aniso_label
_atom_site_aniso_U_11
_atom_site_aniso_U_22
_atom_site_aniso_U_33
_atom_site_aniso_U_23
_atom_site_aniso_U_13
_atom_site_aniso_U_12
Ni1 0.01464(16) 0.02053(18) 0.01637(17) 0.00245(16) 0.00059(17) -0.00149(17)
P2 0.0229(4) 0.0190(4) 0.0225(4) 0.0020(3) 0.0019(4) -0.0017(4)
P1 0.0288(4) 0.0230(4) 0.0244(4) -0.0027(3) -0.0020(4) 0.0033(4)
F12 0.0275(11) 0.0401(12) 0.0336(12) 0.0078(10) 0.0052(10) -0.0089(9)
F9 0.0385(13) 0.0301(11) 0.0529(15) 0.0099(11) 0.0135(12) -0.0091(10)
F2 0.0503(15) 0.0743(19) 0.0327(13) 0.0050(13) -0.0129(12) -0.0218(14)
N2 0.0187(13) 0.0175(13) 0.0164(13) 0.0018(11) 0.0014(11) -0.0010(10)
F1 0.0743(19) 0.0540(16) 0.0382(14) 0.0053(13) -0.0021(14) -0.0320(14)
F7 0.0469(16) 0.094(2) 0.0554(18) 0.0332(17) -0.0217(14) -0.0237(16)
N1 0.0168(13) 0.0172(11) 0.0182(12) -0.0011(11) 0.0005(10) -0.0008(10)
N6 0.0209(13) 0.0188(13) 0.0182(12) -0.0006(11) 0.0002(11) -0.0042(10)
F5 0.077(2) 0.0494(16) 0.0427(15) 0.0002(12) -0.0314(15) -0.0087(14)
F4 0.085(2) 0.0593(17) 0.0511(17) 0.0221(15) -0.0172(17) -0.0321(16)
N3 0.0186(13) 0.0197(13) 0.0222(14) 0.0024(12) 0.0043(11) -0.0007(10)
F11 0.124(3) 0.0224(12) 0.104(3) 0.0031(14) 0.087(2) 0.0037(15)
F8 0.084(2) 0.0305(12) 0.0690(19) 0.0060(13) 0.0345(17) 0.0167(13)
N5 0.0201(12) 0.0194(13) 0.0225(14) 0.0013(11) -0.0014(11) -0.0042(10)
F10 0.068(2) 0.120(3) 0.0375(15) 0.0295(17) -0.0273(15) -0.054(2)
N7 0.0263(14) 0.0216(14) 0.0283(16) -0.0021(12) 0.0051(13) -0.0054(11)
F6 0.0647(19) 0.074(2) 0.082(2) -0.0178(19) 0.0165(18) 0.0349(16)
C17 0.0172(15) 0.0177(13) 0.0216(15) 0.0011(12) 0.0001(13) -0.0021(12)
C6 0.0200(17) 0.0140(13) 0.0200(15) 0.0004(12) 0.0041(12) -0.0010(11)
N4 0.0182(13) 0.0283(15) 0.0272(15) 0.0064(14) -0.0017(11) -0.0013(12)
C28 0.0236(15) 0.0145(14) 0.0205(15) 0.0006(13) -0.0016(14) -0.0024(12)
C7 0.0238(16) 0.0163(15) 0.0220(17) 0.0029(13) 0.0011(14) 0.0037(13)
C5 0.0197(13) 0.0159(13) 0.0209(14) -0.0027(11) 0.0017(15) -0.0023(12)
C16 0.0306(18) 0.0205(16) 0.0305(19) 0.0036(14) -0.0003(15) -0.0095(14)
F3 0.0478(17) 0.0630(19) 0.128(3) -0.053(2) -0.0011(19) 0.0182(15)
C27 0.0295(17) 0.0228(16) 0.0217(17) -0.0006(14) 0.0040(14) -0.0020(14)
C26 0.045(2) 0.0232(16) 0.0255(16) -0.0063(13) -0.0042(18) -0.0025(17)
C1 0.0226(15) 0.0194(15) 0.0227(17) -0.0003(13) 0.0001(13) -0.0010(12)
C13 0.0142(14) 0.0306(18) 0.0316(19) 0.0058(15) 0.0049(14) -0.0016(13)
C18 0.0235(15) 0.0182(14) 0.0205(15) 0.0018(13) -0.0029(12) -0.0018(13)
C12 0.0295(18) 0.0238(17) 0.0273(19) 0.0031(15) 0.0106(16) 0.0031(14)
C19 0.0240(15) 0.0206(14) 0.0184(14) 0.0006(13) -0.0019(12) -0.0028(13)
C8 0.0258(16) 0.0163(15) 0.0191(16) 0.0010(13) 0.0044(14) 0.0008(13)
C3 0.0164(15) 0.037(2) 0.036(2) -0.0004(18) -0.0031(14) -0.0032(15)
C21 0.043(2) 0.0303(19) 0.0216(16) 0.0051(14) 0.0001(15) -0.0040(16)
C20 0.0326(19) 0.0260(17) 0.0238(17) 0.0036(15) 0.0002(15) -0.0063(15)
C15 0.0262(17) 0.0286(17) 0.0339(19) 0.0044(17) -0.0020(17) -0.0119(14)
C24 0.0252(17) 0.0287(19) 0.044(2) 0.0004(18) 0.0035(17) -0.0109(15)
C4 0.0240(17) 0.0291(17) 0.0258(18) 0.0033(15) -0.0031(15) -0.0010(14)
C10 0.044(2) 0.0298(19) 0.0212(17) 0.0023(16) 0.0002(17) 0.0028(17)
C30 0.056(3) 0.038(2) 0.029(2) -0.0030(18) -0.0042(19) 0.0049(19)
C23 0.0343(19) 0.0210(16) 0.0288(19) -0.0007(14) -0.0079(16) -0.0055(14)
C11 0.048(2) 0.0282(18) 0.0198(18) 0.0044(16) 0.0124(17) 0.0018(17)
C9 0.0304(19) 0.0301(18) 0.0217(17) 0.0005(15) -0.0001(15) -0.0008(15)
C14 0.0159(15) 0.0371(19) 0.0318(18) 0.0088(17) 0.0028(14) 0.0015(15)
C2 0.0197(15) 0.0292(18) 0.032(2) 0.0020(15) 0.0031(14) -0.0041(13)
C22 0.045(2) 0.0320(19) 0.0207(16) -0.0018(15) -0.0085(16) -0.0023(16)
N8 0.108(4) 0.038(2) 0.036(2) -0.0078(18) -0.001(2) 0.005(2)
C25 0.037(2) 0.0228(16) 0.036(2) -0.0045(16) -0.0101(18) -0.0076(15)
C29 0.062(3) 0.0240(18) 0.033(2) -0.0043(16) 0.002(2) 0.0016(18)

loop_
_atom_type_symbol
_atom_type_description
_atom_type_scat_dispersion_real
_atom_type_scat_dispersion_imag
_atom_type_scat_source
C C 0.0033 0.0016 'International Tables Vol C Tables 4.2.6.8 and 6.1.1.4'
H H 0.0000 0.0000 'International Tables Vol C Tables 4.2.6.8 and 6.1.1.4'
N N 0.0061 0.0033 'International Tables Vol C Tables 4.2.6.8 and 6.1.1.4'
F F 0.0171 0.0103 'International Tables Vol C Tables 4.2.6.8 and 6.1.1.4'
P P 0.1023 0.0942 'International Tables Vol C Tables 4.2.6.8 and 6.1.1.4'
Ni Ni 0.3393 1.1124 'International Tables Vol C Tables 4.2.6.8 and 6.1.1.4'

loop_
_geom_angle_atom_site_label_1
_geom_angle_atom_site_label_2
_geom_angle_atom_site_label_3
_geom_angle
C6 Ni1 N1 81.64(12)
C6 Ni1 C17 174.86(13)
N1 Ni1 C17 101.55(12)
C6 Ni1 N4 91.15(13)
N1 Ni1 N4 172.80(12)
C17 Ni1 N4 85.63(13)
F10 P2 F11 91.1(2)
F10 P2 F8 91.1(2)
F11 P2 F8 177.4(2)
F10 P2 F7 179.32(17)
F11 P2 F7 89.2(2)
F8 P2 F7 88.62(19)
F10 P2 F12 91.17(14)
F11 P2 F12 90.08(14)
F8 P2 F12 91.33(14)
F7 P2 F12 89.44(14)
F10 P2 F9 88.90(15)
F11 P2 F9 89.76(14)
F8 P2 F9 88.83(14)
F7 P2 F9 90.48(15)
F12 P2 F9 179.83(15)
F6 P1 F3 179.3(2)
F6 P1 F2 90.91(18)
F3 P1 F2 89.73(18)
F6 P1 F4 89.97(19)
F3 P1 F4 90.41(19)
F2 P1 F4 89.60(15)
F6 P1 F1 89.98(18)
F3 P1 F1 89.63(19)
F2 P1 F1 91.23(15)
F4 P1 F1 179.17(16)
F6 P1 F5 89.42(18)
F3 P1 F5 89.94(18)
F2 P1 F5 179.64(18)
F4 P1 F5 90.53(16)
F1 P1 F5 88.64(15)
C6 N2 C5 114.9(3)
C6 N2 C8 110.5(3)
C5 N2 C8 134.5(3)
C1 N1 C5 117.3(3)
C1 N1 Ni1 127.3(2)
C5 N1 Ni1 115.4(2)
C17 N6 C19 110.7(3)
C17 N6 C28 123.6(3)
C19 N6 C28 125.6(3)
C6 N3 C7 110.4(3)
C6 N3 C13 121.7(3)
C7 N3 C13 127.8(3)
C17 N5 C18 111.8(3)
C17 N5 C16 120.5(3)
C18 N5 C16 127.6(3)
C28 N7 C24 116.4(3)
N5 C17 N6 105.9(3)
N5 C17 Ni1 115.5(2)
N6 C17 Ni1 138.5(2)
N3 C6 N2 107.6(3)
N3 C6 Ni1 135.9(3)
N2 C6 Ni1 116.4(2)
C14 N4 C15 113.2(3)
C14 N4 Ni1 117.5(2)
C15 N4 Ni1 113.1(2)
C14 N4 H4N 108(3)
C15 N4 H4N 102(3)
Ni1 N4 H4N 101(3)
N7 C28 C27 125.8(3)
N7 C28 N6 114.5(3)
C27 C28 N6 119.7(3)
C12 C7 N3 130.6(3)
C12 C7 C8 122.2(3)
N3 C7 C8 107.2(3)
N1 C5 C4 123.7(3)
N1 C5 N2 111.5(3)
C4 C5 N2 124.8(3)
N5 C16 C15 111.5(3)
N5 C16 H16A 109.3
C15 C16 H16A 109.3
N5 C16 H16B 109.3
C15 C16 H16B 109.3
H16A C16 H16B 108.0
C28 C27 C26 116.5(3)
C28 C27 H27 121.8
C26 C27 H27 121.8
C27 C26 C25 119.5(3)
C27 C26 H26 120.2
C25 C26 H26 120.2
N1 C1 C2 122.4(3)
N1 C1 H1 118.8
C2 C1 H1 118.8
N3 C13 C14 110.7(3)
N3 C13 H13A 109.5
C14 C13 H13A 109.5
N3 C13 H13B 109.5
C14 C13 H13B 109.5
H13A C13 H13B 108.1
N5 C18 C23 132.8(3)
N5 C18 C19 105.9(3)
C23 C18 C19 121.3(3)
C7 C12 C11 116.2(3)
C7 C12 H12 121.9
C11 C12 H12 121.9
C20 C19 C18 122.0(3)
C20 C19 N6 132.4(3)
C18 C19 N6 105.6(3)
C9 C8 C7 121.4(3)
C9 C8 N2 134.4(3)
C7 C8 N2 104.2(3)
C2 C3 C4 120.4(3)
C2 C3 H3 119.8
C4 C3 H3 119.8
C20 C21 C22 121.8(3)
C20 C21 H21 119.1
C22 C21 H21 119.1
C21 C20 C19 116.5(3)
C21 C20 H20 121.8
C19 C20 H20 121.8
N4 C15 C16 112.1(3)
N4 C15 H15A 109.2
C16 C15 H15A 109.2
N4 C15 H15B 109.2
C16 C15 H15B 109.2
H15A C15 H15B 107.9
N7 C24 C25 123.4(3)
N7 C24 H24 118.3
C25 C24 H24 118.3
C3 C4 C5 117.5(3)
C3 C4 H4 121.2
C5 C4 H4 121.2
C11 C10 C9 122.1(4)
C11 C10 H10 118.9
C9 C10 H10 118.9
C29 C30 H30A 109.5
C29 C30 H30B 109.5
H30A C30 H30B 109.5
C29 C30 H30C 109.5
H30A C30 H30C 109.5
H30B C30 H30C 109.5
C22 C23 C18 116.8(3)
C22 C23 H23 121.6
C18 C23 H23 121.6
C10 C11 C12 121.7(4)
C10 C11 H11 119.1
C12 C11 H11 119.1
C8 C9 C10 116.5(3)
C8 C9 H9 121.8
C10 C9 H9 121.8
N4 C14 C13 116.0(3)
N4 C14 H14A 108.3
C13 C14 H14A 108.3
N4 C14 H14B 108.3
C13 C14 H14B 108.3
H14A C14 H14B 107.4
C3 C2 C1 118.6(3)
C3 C2 H2 120.7
C1 C2 H2 120.7
C23 C22 C21 121.5(3)
C23 C22 H22 119.2
C21 C22 H22 119.2
C24 C25 C26 118.3(3)
C24 C25 H25 120.8
C26 C25 H25 120.8
N8 C29 C30 179.0(5)

loop_
_geom_bond_atom_site_label_1
_geom_bond_atom_site_label_2
_geom_bond_distance
Ni1 C6 1.844(3)
Ni1 N1 1.931(2)
Ni1 C17 1.933(3)
Ni1 N4 1.939(3)
P2 F10 1.572(3)
P2 F11 1.580(3)
P2 F8 1.581(3)
P2 F7 1.591(3)
P2 F12 1.595(2)
P2 F9 1.599(2)
P1 F6 1.569(3)
P1 F3 1.577(3)
P1 F2 1.582(3)
P1 F4 1.592(3)
P1 F1 1.597(3)
P1 F5 1.600(3)
N2 C6 1.356(4)
N2 C5 1.400(4)
N2 C8 1.412(4)
N1 C1 1.342(4)
N1 C5 1.352(4)
N6 C17 1.358(4)
N6 C19 1.402(4)
N6 C28 1.439(4)
N3 C6 1.324(4)
N3 C7 1.396(4)
N3 C13 1.461(4)
N5 C17 1.344(4)
N5 C18 1.386(4)
N5 C16 1.465(4)
N7 C28 1.323(4)
N7 C24 1.340(5)
N4 C14 1.492(4)
N4 C15 1.499(5)
N4 H4N 0.90(4)
C28 C27 1.381(5)
C7 C12 1.383(5)
C7 C8 1.404(5)
C5 C4 1.377(5)
C16 C15 1.524(5)
C16 H16A 0.9700
C16 H16B 0.9700
C27 C26 1.388(5)
C27 H27 0.9300
C26 C25 1.388(6)
C26 H26 0.9300
C1 C2 1.390(5)
C1 H1 0.9300
C13 C14 1.524(5)
C13 H13A 0.9700
C13 H13B 0.9700
C18 C23 1.391(5)
C18 C19 1.401(4)
C12 C11 1.391(6)
C12 H12 0.9300
C19 C20 1.385(5)
C8 C9 1.379(5)
C3 C2 1.368(5)
C3 C4 1.377(5)
C3 H3 0.9300
C21 C20 1.380(5)
C21 C22 1.409(5)
C21 H21 0.9300
C20 H20 0.9300
C15 H15A 0.9700
C15 H15B 0.9700
C24 C25 1.380(6)
C24 H24 0.9300
C4 H4 0.9300
C10 C11 1.386(6)
C10 C9 1.392(5)
C10 H10 0.9300
C30 C29 1.458(6)
C30 H30A 0.9600
C30 H30B 0.9600
C30 H30C 0.9600
C23 C22 1.380(5)
C23 H23 0.9300
C11 H11 0.9300
C9 H9 0.9300
C14 H14A 0.9700
C14 H14B 0.9700
C2 H2 0.9300
C22 H22 0.9300
N8 C29 1.116(6)
C25 H25 0.9300
